data_7711915
loop_
_publ_author_name
'Izarova, Natalya V.'
'Faassen, Fabian'
'K&#xf6;gerler, Paul'

_publ_section_title
;
 Tris-decorated multi-iron polyoxotungstates.
;
_journal_issue 3
_journal_name_full 'Dalton transactions (Cambridge, England : 2003)'
_journal_page_first 546
_journal_page_last 550
_journal_paper_doi 10.1039/d2dt02922g
_journal_volume 52
_journal_year 2023
_chemical_formula_sum 'C72 H248 Cl Fe6 N18 Na O188 P4 W30'
_chemical_formula_weight 10407.79
_space_group_crystal_system monoclinic
_space_group_IT_number 14
_space_group_name_Hall '-P 2ybc'
_space_group_name_H-M_alt 'P 1 21/c 1'
_atom_sites_solution_hydrogens geom
_audit_creation_method SHELXL-2018/3
_audit_update_record
;
2022-09-06 deposited with the CCDC.	2022-12-12 downloaded from the CCDC.
;
_cell_angle_alpha 90
_cell_angle_beta 94.36(3)
_cell_angle_gamma 90
_cell_formula_units_Z 2
_cell_length_a 15.158(3)
_cell_length_b 23.486(5)
_cell_length_c 30.191(6)
_cell_measurement_reflns_used 20544
_cell_measurement_temperature 100(2)
_cell_measurement_theta_max 24.95
_cell_measurement_theta_min 1.62
_cell_volume 10717(4)
_computing_cell_refinement
;
X-Area Recipe 1.36.0.0 (STOE, 2020)
;
_computing_data_collection
;
X-Area Pilatus3_SV 1.31.170.0 (STOE, 2020)
;
_computing_data_reduction
;
X-Area Integrate 1.78.3.0 (STOE, 2020)
X-Area X-Red 1.65.2.0 (STOE, 2020) 
;
_computing_molecular_graphics 'Diamond 4'
_computing_publication_material
;
STOE & Cie GmbH, X-Area, software package for collecting single-crystal or
multi-domain crystal data on STOE area-detector diffractometers, for image 
processing, for the correction and scaling of reflection intensities and 
for outlier rejection, version 1.90, Darmstadt 2020
;
_computing_structure_refinement 'SHELXL-2018/3 (Sheldrick, 2018)'
_computing_structure_solution 'SHELXT 2018/2 (Sheldrick, 2018)'
_diffrn_ambient_temperature 100(2)
_diffrn_detector_area_resol_mean 5.81
_diffrn_measured_fraction_theta_full 0.995
_diffrn_measured_fraction_theta_max 0.995
_diffrn_measurement_device_type 'STOE STADIVARI'
_diffrn_measurement_method 'rotation method, \w scans'
_diffrn_radiation_type MoK\a
_diffrn_radiation_wavelength 0.71073
_diffrn_reflns_av_R_equivalents 0.0990
_diffrn_reflns_av_unetI/netI 0.0770
_diffrn_reflns_Laue_measured_fraction_full 0.995
_diffrn_reflns_Laue_measured_fraction_max 0.995
_diffrn_reflns_limit_h_max 16
_diffrn_reflns_limit_h_min -18
_diffrn_reflns_limit_k_max 27
_diffrn_reflns_limit_k_min -27
_diffrn_reflns_limit_l_max 30
_diffrn_reflns_limit_l_min -35
_diffrn_reflns_number 99339
_diffrn_reflns_point_group_measured_fraction_full 0.995
_diffrn_reflns_point_group_measured_fraction_max 0.995
_diffrn_reflns_theta_full 25.028
_diffrn_reflns_theta_max 25.027
_diffrn_reflns_theta_min 3.185
_diffrn_source 'Genix Mo'
_exptl_absorpt_coefficient_mu 16.586
_exptl_absorpt_correction_T_max 0.2476
_exptl_absorpt_correction_T_min 0.0242
_exptl_absorpt_correction_type integration
_exptl_absorpt_process_details
;
STOE X-Red32, absorption correction by Gaussian integration. 
Afterwards scaling of reflection intensities was performed 
within STOE LANA.
;
_exptl_crystal_colour orange
_exptl_crystal_density_diffrn 3.225
_exptl_crystal_density_method 'not measured'
_exptl_crystal_description rod
_exptl_crystal_F_000 9548
_exptl_crystal_size_max 0.330
_exptl_crystal_size_mid 0.105
_exptl_crystal_size_min 0.090
_refine_diff_density_max 3.162
_refine_diff_density_min -2.256
_refine_diff_density_rms 0.374
_refine_ls_extinction_method none
_refine_ls_goodness_of_fit_ref 1.007
_refine_ls_hydrogen_treatment constr
_refine_ls_matrix_type full
_refine_ls_number_parameters 862
_refine_ls_number_reflns 18824
_refine_ls_number_restraints 22
_refine_ls_restrained_S_all 1.007
_refine_ls_R_factor_all 0.0797
_refine_ls_R_factor_gt 0.0539
_refine_ls_shift/su_max 0.003
_refine_ls_shift/su_mean 0.000
_refine_ls_structure_factor_coef Fsqd
_refine_ls_weighting_details 'w=1/[\s^2^(Fo^2^)+(0.0850P)^2^] where P=(Fo^2^+2Fc^2^)/3'
_refine_ls_weighting_scheme calc
_refine_ls_wR_factor_gt 0.1353
_refine_ls_wR_factor_ref 0.1447
_reflns_Friedel_coverage 0.000
_reflns_number_gt 13031
_reflns_number_total 18824
_reflns_threshold_expression 'I > 2\s(I)'
_cod_data_source_file d2dt02922g2.cif
_cod_data_source_block fe6_a_sq
_cod_depositor_comments 'Adding full bibliography for 7711914--7711915.cif.'
_cod_original_sg_symbol_H-M 'P 21/c'
_cod_database_code 7711915
_shelx_shelxl_version_number 2018/3
_shelx_space_group_comment
;
The symmetry employed for this shelxl refinement is uniquely defined
by the following loop, which should always be used as a source of
symmetry information in preference to the above space-group names.
They are only intended as comments.
;
_shelx_estimated_absorpt_t_min 0.073
_shelx_estimated_absorpt_t_max 0.317

loop_
_space_group_symop_operation_xyz
'x, y, z'
'-x, y+1/2, -z+1/2'
'-x, -y, -z'
'x, -y-1/2, z-1/2'

loop_
_atom_site_label
_atom_site_type_symbol
_atom_site_fract_x
_atom_site_fract_y
_atom_site_fract_z
_atom_site_U_iso_or_equiv
_atom_site_adp_type
_atom_site_occupancy
_atom_site_site_symmetry_order
_atom_site_calc_flag
_atom_site_refinement_flags_posn
_atom_site_refinement_flags_adp
_atom_site_refinement_flags_occupancy
_atom_site_disorder_assembly
_atom_site_disorder_group
W1 W 1.02116(4) 0.66191(3) 1.07009(2) 0.02998(17) Uani 1 1 d . . . . .
W2 W 1.11789(4) 0.64036(3) 1.17437(2) 0.03244(18) Uani 1 1 d . . . . .
W3 W 1.19708(5) 0.57164(3) 1.08666(2) 0.03583(19) Uani 1 1 d . . . . .
W4 W 1.06037(4) 0.81784(3) 1.08354(2) 0.02257(15) Uani 1 1 d . . . . .
W5 W 1.15328(4) 0.79661(3) 1.18601(2) 0.02551(16) Uani 1 1 d . . . . .
W6 W 1.34363(4) 0.69919(3) 1.20382(2) 0.02982(17) Uani 1 1 d . . . . .
W7 W 1.42123(4) 0.63160(3) 1.11743(2) 0.03288(18) Uani 1 1 d . . . . .
W8 W 1.31563(4) 0.65282(3) 1.00417(2) 0.02960(17) Uani 1 1 d . . . . .
W9 W 1.14363(4) 0.74165(3) 0.98792(2) 0.02459(16) Uani 1 1 d . . . . .
W10 W 1.21927(4) 0.94009(3) 1.06467(2) 0.01989(15) Uani 1 1 d . . . . .
W11 W 1.68759(4) 1.08273(3) 0.83171(2) 0.02202(15) Uani 1 1 d . . . . .
W12 W 1.49940(4) 0.82225(3) 1.18642(2) 0.02539(16) Uani 1 1 d . . . . .
W13 W 1.57721(4) 0.75565(3) 1.09850(2) 0.02729(17) Uani 1 1 d . . . . .
W14 W 1.47410(4) 0.77519(3) 0.98778(2) 0.02507(16) Uani 1 1 d . . . . .
W15 W 1.30254(4) 0.86536(3) 0.97247(2) 0.02041(15) Uani 1 1 d . . . . .
P1 P 1.2318(3) 0.71807(18) 1.09801(12) 0.0233(9) Uani 1 1 d . . . . .
P2 P 1.5959(2) 1.14902(16) 0.92079(12) 0.0176(8) Uani 1 1 d . . . . .
Fe1 Fe 1.43537(12) 0.97847(9) 1.02777(6) 0.0200(5) Uani 1 1 d . . . . .
Fe2 Fe 1.47247(13) 1.04629(10) 0.87296(7) 0.0229(5) Uani 1 1 d . . . . .
Fe3 Fe 1.40174(13) 1.10757(10) 0.96046(7) 0.0240(5) Uani 1 1 d . . . . .
O0F1 O 1.3153(6) 0.9777(4) 1.0522(3) 0.020(2) Uani 1 1 d . . . . .
O1F O 1.4438(6) 1.0419(4) 0.9907(3) 0.020(2) Uani 1 1 d . U . . .
O1T O 0.9127(7) 0.6447(5) 1.0502(4) 0.049(3) Uani 1 1 d . . . . .
O2T O 1.0711(7) 0.6112(5) 1.2195(4) 0.044(3) Uani 1 1 d . U . . .
O3T O 1.1998(8) 0.4990(5) 1.0781(4) 0.050(3) Uani 1 1 d . . . . .
O4T O 0.9578(6) 0.8478(4) 1.0687(3) 0.030(3) Uani 1 1 d . U . . .
O5T O 1.1140(7) 0.8147(5) 1.2353(3) 0.034(3) Uani 1 1 d . . . . .
O6T O 1.3656(6) 0.6856(5) 1.2594(3) 0.035(3) Uani 1 1 d . . . . .
O7T O 1.4925(8) 0.5745(5) 1.1192(4) 0.053(3) Uani 1 1 d . . . . .
O8T O 1.3502(7) 0.6017(5) 0.9687(4) 0.037(3) Uani 1 1 d . . . . .
O9T O 1.0703(7) 0.7467(5) 0.9421(3) 0.031(3) Uani 1 1 d . . . . .
O10T O 1.1382(6) 0.9870(4) 1.0468(3) 0.026(2) Uani 1 1 d . . . . .
O11T O 1.7075(7) 1.0461(5) 0.7842(3) 0.035(3) Uani 1 1 d . . . . .
O12T O 1.5427(7) 0.8250(5) 1.2408(3) 0.033(3) Uani 1 1 d . . . . .
O13T O 1.6705(7) 0.7120(5) 1.0986(4) 0.044(3) Uani 1 1 d . . . . .
O14T O 1.5313(7) 0.7396(5) 0.9486(4) 0.039(3) Uani 1 1 d . . . . .
O15T O 1.2508(6) 0.8878(4) 0.9232(3) 0.026(2) Uani 1 1 d . . . . .
O1P1 O 1.1671(6) 0.6675(4) 1.1051(3) 0.027(2) Uani 1 1 d . . . . .
O2P1 O 1.1882(6) 0.7718(4) 1.1137(3) 0.018(2) Uani 1 1 d . . . . .
O3P1 O 1.3200(6) 0.7061(4) 1.1258(3) 0.025(2) Uani 1 1 d . . . . .
O4P1 O 1.2458(6) 0.7197(4) 1.0482(3) 0.028(3) Uani 1 1 d . . . . .
O1P2 O 1.6795(5) 1.1254(4) 0.9021(3) 0.017(2) Uani 1 1 d . . . . .
O2P2 O 1.4514(6) 0.8073(4) 1.1111(3) 0.023(2) Uani 1 1 d . . . . .
O3P2 O 1.3789(6) 0.8225(4) 1.0336(3) 0.024(2) Uani 1 1 d . . . . .
O4P2 O 1.5308(6) 1.0988(4) 0.9283(3) 0.021(2) Uani 1 1 d . . . . .
O1F2 O 1.5932(6) 1.0443(4) 0.8476(3) 0.027(2) Uani 1 1 d . . . . .
O2F2 O 1.5435(6) 0.8866(5) 1.1658(3) 0.029(3) Uani 1 1 d . . . . .
O3F3 O 1.6180(6) 0.8225(4) 1.0801(3) 0.028(3) Uani 1 1 d . . . . .
O4F3 O 1.5462(6) 0.8352(5) 0.9976(3) 0.030(3) Uani 1 1 d . . . . .
O5F1 O 1.3778(6) 0.9228(4) 0.9846(3) 0.021(2) Uani 1 1 d . . . . .
O12 O 1.0141(7) 0.6433(5) 1.1332(3) 0.037(3) Uani 1 1 d . . . . .
O13 O 1.0758(7) 0.5865(5) 1.0648(3) 0.037(3) Uani 1 1 d . . . . .
O14 O 1.0125(6) 0.7380(4) 1.0862(3) 0.025(2) Uani 1 1 d . . . . .
O19 O 1.0759(6) 0.6839(4) 1.0190(3) 0.029(3) Uani 1 1 d . . . . .
O23 O 1.1499(7) 0.5717(5) 1.1460(4) 0.043(3) Uani 1 1 d . . . . .
O25 O 1.1046(6) 0.7184(5) 1.1832(3) 0.031(3) Uani 1 1 d . . . . .
O26 O 1.2361(7) 0.6502(5) 1.1944(4) 0.041(3) Uani 1 1 d . . . . .
O37 O 1.3088(7) 0.5878(5) 1.1140(4) 0.040(3) Uani 1 1 d . . . . .
O38 O 1.2342(7) 0.6011(5) 1.0342(3) 0.033(3) Uani 1 1 d . . . . .
O45 O 1.0535(6) 0.8176(4) 1.1469(3) 0.022(2) Uani 1 1 d . . . . .
O49 O 1.0960(6) 0.7943(4) 1.0277(3) 0.022(2) Uani 1 1 d . . . . .
O56 O 1.2594(6) 0.7575(4) 1.2052(3) 0.028(3) Uani 1 1 d . . . . .
O67 O 1.4071(7) 0.6378(5) 1.1804(3) 0.037(3) Uani 1 1 d . . . . .
O78 O 1.3922(6) 0.6390(5) 1.0564(3) 0.033(3) Uani 1 1 d . . . . .
O89 O 1.2104(6) 0.6777(4) 0.9686(3) 0.027(3) Uani 1 1 d . . . . .
O101 O 1.2282(6) 0.9567(4) 1.1270(3) 0.017(2) Uani 1 1 d . . . . .
O105 O 1.2229(5) 0.8920(4) 1.0146(3) 0.019(2) Uani 1 1 d . . . . .
O112 O 1.3871(6) 0.8558(4) 1.1893(3) 0.023(2) Uani 1 1 d . . . . .
O123 O 1.5863(6) 0.7734(5) 1.1611(3) 0.029(3) Uani 1 1 d . . . . .
O134 O 1.5175(6) 0.7400(4) 1.0421(3) 0.026(2) Uani 1 1 d . . . . .
O145 O 1.3885(7) 0.8143(5) 0.9496(3) 0.029(3) Uani 1 1 d . . . . .
O410 O 1.1319(6) 0.8796(4) 1.0828(3) 0.026(2) Uani 1 1 d . . . . .
O511 O 1.2141(6) 0.8616(5) 1.1736(3) 0.027(3) Uani 1 1 d . . . . .
O612 O 1.4332(6) 0.7500(5) 1.1947(3) 0.032(3) Uani 1 1 d . . . . .
O713 O 1.4993(7) 0.6884(5) 1.1185(3) 0.031(3) Uani 1 1 d . . . . .
O814 O 1.3789(6) 0.7145(5) 0.9889(3) 0.031(3) Uani 1 1 d . . . . .
O915 O 1.2265(6) 0.7934(4) 0.9735(3) 0.027(3) Uani 1 1 d . . . . .
O11L O 1.5124(6) 0.9855(4) 0.9157(3) 0.021(2) Uani 1 1 d . . . . .
O12L O 1.4221(6) 0.9915(4) 0.8317(3) 0.025(2) Uani 1 1 d . . . . .
O13L O 1.5114(12) 0.8225(8) 0.8144(6) 0.044(5) Uani 0.604(15) 1 d . . P A 1
O14L O 1.5929(19) 0.8190(12) 0.8709(9) 0.044(5) Uani 0.396(15) 1 d . . P A 2
O21L O 1.3644(6) 1.0638(4) 0.9040(3) 0.025(2) Uani 1 1 d . . . . .
O22L O 1.2843(6) 1.1136(5) 0.9792(3) 0.030(3) Uani 1 1 d . . . . .
O23L O 1.0559(7) 1.0271(5) 0.9312(4) 0.045(3) Uani 1 1 d . . . . .
N1 N 1.5774(8) 0.9298(6) 0.8310(4) 0.038(3) Uiso 1 1 d . . . . .
H1A H 1.623672 0.948890 0.842414 0.045 Uiso 1 1 calc R U . . .
H1B H 1.572124 0.922006 0.802428 0.045 Uiso 1 1 calc R U . . .
N2 N 1.1914(8) 1.1041(6) 0.8974(4) 0.034(3) Uiso 1 1 d . . . . .
H2A H 1.189376 1.136757 0.911550 0.041 Uiso 1 1 calc R U . . .
H2B H 1.181683 1.103053 0.868286 0.041 Uiso 1 1 calc R U . . .
C1 C 1.5056(10) 0.9103(7) 0.8610(5) 0.031(4) Uiso 1 1 d . . . . .
C2 C 1.2112(8) 1.0511(6) 0.9224(4) 0.016(3) Uiso 1 1 d . . . . .
C11 C 1.5306(10) 0.9288(7) 0.9069(5) 0.030(4) Uiso 1 1 d . . . . .
H11A H 1.499091 0.904617 0.927446 0.036 Uiso 1 1 calc R U . . .
H11B H 1.594777 0.922264 0.913359 0.036 Uiso 1 1 calc R U . . .
C12 C 1.4178(12) 0.9348(8) 0.8391(6) 0.050(5) Uiso 1 1 d . . . . .
H12A H 1.403173 0.915022 0.810546 0.060 Uiso 1 1 calc R U . . .
H12B H 1.369604 0.927021 0.858652 0.060 Uiso 1 1 calc R U . . .
C13 C 1.5073(11) 0.8417(8) 0.8607(5) 0.039(4) Uiso 1 1 d . . . . .
C21 C 1.2940(9) 1.0224(7) 0.9058(5) 0.025(4) Uiso 1 1 d . . . . .
H21A H 1.313616 0.990994 0.926164 0.030 Uiso 1 1 calc R U . . .
H21B H 1.279688 1.006068 0.875921 0.030 Uiso 1 1 calc R U . . .
C22 C 1.2239(10) 1.0695(7) 0.9711(5) 0.035(4) Uiso 1 1 d . . . . .
H22A H 1.166003 1.081625 0.981004 0.042 Uiso 1 1 calc R U . . .
H22B H 1.244041 1.036246 0.989320 0.042 Uiso 1 1 calc R U . . .
C23 C 1.1375(11) 1.0074(8) 0.9145(6) 0.042(4) Uiso 1 1 d . . . . .
H23A H 1.127633 0.999841 0.882223 0.050 Uiso 1 1 calc R U . . .
H23B H 1.155648 0.971284 0.929374 0.050 Uiso 1 1 calc R U . . .
Na1 Na 1.000000 1.000000 1.000000 0.055(3) Uani 1 2 d S . P . .
O1W O 0.9704(9) 1.0959(7) 1.0247(5) 0.039(4) Uiso 0.75 1 d . . P . .
O2W O 1.8409(14) 0.7363(10) 0.6196(7) 0.038(6) Uiso 0.5 1 d . . P . .
O3W O 1.5286(18) 0.5786(13) 0.2372(9) 0.038(8) Uiso 0.375 1 d . . P . .
O4W O 1.2583(16) 0.3539(12) 0.3101(8) 0.056(7) Uiso 0.5 1 d . . P . .
O5W O 0.9489(15) 0.4790(11) 0.3489(7) 0.048(6) Uiso 0.5 1 d . . P . .
O6W O 1.7547(15) 0.5841(11) 0.3675(8) 0.050(7) Uiso 0.5 1 d . . P . .
O7W O 1.650(2) 0.7478(14) 0.3002(10) 0.050(9) Uiso 0.375 1 d . . P . .
O8W O 1.347(2) 0.4428(14) 0.2626(10) 0.008(7) Uiso 0.25 1 d . . P . .
O31 O 1.321(2) 0.7345(15) 0.8804(11) 0.053(9) Uiso 0.375 1 d . . P . .
O32 O 1.542(2) 0.6573(14) 0.8842(10) 0.045(8) Uiso 0.375 1 d . . P . .
O33 O 1.262(3) 0.6409(18) 0.8012(12) 0.073(11) Uiso 0.375 1 d . . P . .
N3 N 1.393(2) 0.5982(15) 0.8523(11) 0.040(9) Uiso 0.375 1 d D . P . .
C3 C 1.3894(18) 0.6563(15) 0.8449(9) 0.024(9) Uiso 0.375 1 d D . P . .
C31 C 1.344(3) 0.6789(18) 0.8807(11) 0.032(10) Uiso 0.375 1 d D . P . .
H31A H 1.288685 0.656442 0.882455 0.039 Uiso 0.375 1 calc R U P . .
H31B H 1.380821 0.671718 0.908544 0.039 Uiso 0.375 1 calc R U P . .
C32 C 1.486(2) 0.6742(19) 0.8481(13) 0.033(11) Uiso 0.375 1 d D . P . .
H32A H 1.511603 0.660402 0.820980 0.040 Uiso 0.375 1 calc R U P . .
H32B H 1.486987 0.716307 0.847088 0.040 Uiso 0.375 1 calc R U P . .
C33 C 1.339(2) 0.6628(18) 0.7990(10) 0.026(9) Uiso 0.375 1 d D . P . .
H33A H 1.333276 0.703595 0.790873 0.031 Uiso 0.375 1 calc R U P . .
H33B H 1.370675 0.643078 0.776051 0.031 Uiso 0.375 1 calc R U P . .

loop_
_atom_site_aniso_label
_atom_site_aniso_U_11
_atom_site_aniso_U_22
_atom_site_aniso_U_33
_atom_site_aniso_U_23
_atom_site_aniso_U_13
_atom_site_aniso_U_12
W1 0.0284(4) 0.0269(4) 0.0346(4) 0.0047(3) 0.0026(3) -0.0087(3)
W2 0.0345(4) 0.0297(4) 0.0335(4) 0.0088(3) 0.0043(3) -0.0078(3)
W3 0.0414(4) 0.0201(4) 0.0458(4) 0.0009(3) 0.0029(3) -0.0040(3)
W4 0.0162(3) 0.0236(4) 0.0287(3) 0.0036(3) 0.0066(2) -0.0009(3)
W5 0.0250(4) 0.0285(4) 0.0241(3) 0.0035(3) 0.0084(3) -0.0029(3)
W6 0.0312(4) 0.0265(4) 0.0313(4) 0.0081(3) -0.0008(3) -0.0018(3)
W7 0.0336(4) 0.0208(4) 0.0440(4) 0.0040(3) 0.0018(3) 0.0049(3)
W8 0.0317(4) 0.0223(4) 0.0353(4) -0.0073(3) 0.0061(3) -0.0001(3)
W9 0.0235(3) 0.0244(4) 0.0260(3) -0.0011(3) 0.0028(2) -0.0058(3)
W10 0.0149(3) 0.0205(4) 0.0251(3) 0.0016(3) 0.0069(2) 0.0006(3)
W11 0.0208(3) 0.0252(4) 0.0210(3) -0.0020(3) 0.0074(2) -0.0017(3)
W12 0.0230(3) 0.0288(4) 0.0241(3) 0.0024(3) 0.0001(2) -0.0010(3)
W13 0.0200(3) 0.0265(4) 0.0355(4) 0.0012(3) 0.0034(3) 0.0058(3)
W14 0.0215(3) 0.0262(4) 0.0283(4) -0.0071(3) 0.0071(3) 0.0019(3)
W15 0.0176(3) 0.0233(4) 0.0207(3) -0.0011(3) 0.0039(2) -0.0025(3)
P1 0.026(2) 0.021(2) 0.023(2) 0.0018(18) 0.0027(16) -0.0026(18)
P2 0.018(2) 0.013(2) 0.023(2) -0.0027(16) 0.0072(15) -0.0012(16)
Fe1 0.0144(11) 0.0227(13) 0.0234(11) -0.0014(9) 0.0052(8) -0.0011(9)
Fe2 0.0180(11) 0.0283(14) 0.0230(11) -0.0029(10) 0.0042(8) 0.0001(10)
Fe3 0.0166(11) 0.0298(14) 0.0264(12) -0.0025(10) 0.0064(8) 0.0015(10)
O0F1 0.014(5) 0.007(5) 0.039(6) -0.001(4) 0.012(4) 0.002(4)
O1F 0.018(3) 0.021(3) 0.021(3) 0.003(3) 0.007(2) 0.000(3)
O1T 0.036(7) 0.053(9) 0.059(8) 0.014(7) 0.005(6) -0.011(6)
O2T 0.044(3) 0.044(3) 0.044(3) 0.0003(10) 0.0034(10) -0.0009(10)
O3T 0.059(8) 0.037(8) 0.055(8) 0.005(6) 0.002(6) 0.005(6)
O4T 0.029(3) 0.030(3) 0.030(3) 0.0001(10) 0.0025(10) -0.0004(10)
O5T 0.044(7) 0.033(7) 0.025(6) 0.006(5) 0.012(5) -0.003(5)
O6T 0.028(6) 0.046(8) 0.033(6) 0.012(6) 0.002(5) -0.006(5)
O7T 0.046(8) 0.031(8) 0.083(10) -0.003(7) 0.008(6) 0.004(6)
O8T 0.040(7) 0.023(7) 0.051(7) -0.003(6) 0.014(5) -0.003(5)
O9T 0.040(7) 0.040(7) 0.013(5) -0.001(5) -0.001(4) -0.021(5)
O10T 0.015(5) 0.030(7) 0.033(6) -0.001(5) 0.005(4) -0.003(5)
O11T 0.036(7) 0.034(7) 0.036(6) -0.010(5) 0.012(5) -0.003(5)
O12T 0.038(7) 0.037(7) 0.022(6) 0.007(5) -0.006(5) 0.003(5)
O13T 0.027(7) 0.047(8) 0.056(8) 0.012(6) 0.001(5) 0.008(6)
O14T 0.025(6) 0.046(8) 0.048(7) -0.013(6) 0.009(5) 0.013(6)
O15T 0.025(6) 0.038(7) 0.014(5) -0.001(5) 0.005(4) -0.009(5)
O1P1 0.030(6) 0.017(6) 0.032(6) 0.004(5) -0.002(5) -0.005(5)
O2P1 0.022(5) 0.015(6) 0.018(5) 0.007(4) 0.004(4) 0.010(4)
O3P1 0.020(6) 0.026(7) 0.029(6) 0.002(5) 0.001(4) -0.006(5)
O4P1 0.033(6) 0.027(7) 0.024(6) -0.012(5) 0.007(4) 0.002(5)
O1P2 0.016(5) 0.023(6) 0.012(5) 0.003(4) 0.006(4) 0.001(4)
O2P2 0.024(6) 0.025(6) 0.021(5) 0.008(5) 0.009(4) 0.001(5)
O3P2 0.030(6) 0.016(6) 0.029(6) -0.008(5) 0.017(4) 0.002(5)
O4P2 0.011(5) 0.021(6) 0.032(6) -0.003(5) 0.008(4) -0.006(4)
O1F2 0.031(6) 0.017(6) 0.036(6) -0.014(5) 0.016(4) -0.012(5)
O2F2 0.028(6) 0.035(7) 0.024(6) 0.001(5) -0.001(4) -0.004(5)
O3F3 0.017(5) 0.027(7) 0.038(6) 0.001(5) 0.003(4) 0.012(5)
O4F3 0.007(5) 0.035(7) 0.051(7) -0.005(5) 0.012(4) -0.002(5)
O5F1 0.019(5) 0.025(6) 0.020(5) 0.005(4) 0.009(4) -0.008(4)
O12 0.042(7) 0.055(9) 0.014(5) 0.007(5) 0.001(4) -0.024(6)
O13 0.042(7) 0.021(7) 0.047(7) -0.011(5) 0.007(5) -0.014(5)
O14 0.024(6) 0.026(7) 0.025(6) 0.010(5) 0.000(4) -0.012(5)
O19 0.029(6) 0.022(6) 0.036(6) -0.008(5) 0.008(5) -0.015(5)
O23 0.041(7) 0.030(8) 0.059(8) 0.006(6) 0.008(6) -0.010(6)
O25 0.031(6) 0.039(8) 0.025(6) 0.006(5) 0.004(4) -0.002(5)
O26 0.028(6) 0.027(7) 0.070(8) 0.010(6) 0.009(5) -0.015(5)
O37 0.035(7) 0.028(7) 0.056(8) 0.008(6) 0.000(5) 0.002(5)
O38 0.040(7) 0.025(7) 0.033(6) -0.008(5) 0.006(5) -0.006(5)
O45 0.013(5) 0.038(7) 0.014(5) -0.008(5) 0.006(4) -0.009(5)
O49 0.025(6) 0.020(6) 0.022(5) 0.006(4) 0.008(4) 0.003(5)
O56 0.023(6) 0.026(7) 0.035(6) 0.000(5) 0.001(4) 0.001(5)
O67 0.048(7) 0.047(8) 0.014(5) 0.016(5) -0.003(5) -0.001(6)
O78 0.030(6) 0.043(8) 0.027(6) -0.015(5) 0.005(4) -0.006(5)
O89 0.018(5) 0.032(7) 0.031(6) -0.001(5) 0.002(4) -0.007(5)
O101 0.018(5) 0.012(6) 0.019(5) 0.009(4) 0.001(4) 0.002(4)
O105 0.003(5) 0.024(6) 0.030(6) 0.008(5) 0.002(4) 0.001(4)
O112 0.017(5) 0.038(7) 0.015(5) 0.014(5) 0.008(4) -0.002(5)
O123 0.030(6) 0.037(7) 0.017(5) -0.007(5) -0.011(4) 0.002(5)
O134 0.032(6) 0.024(6) 0.023(6) 0.000(5) 0.009(4) 0.022(5)
O145 0.040(7) 0.034(7) 0.015(5) -0.001(5) 0.006(4) 0.003(5)
O410 0.017(5) 0.033(7) 0.029(6) -0.005(5) 0.009(4) -0.005(5)
O511 0.024(6) 0.040(7) 0.017(5) -0.010(5) -0.001(4) -0.004(5)
O612 0.020(6) 0.036(7) 0.040(7) 0.002(5) -0.003(5) 0.001(5)
O713 0.034(6) 0.032(7) 0.028(6) 0.007(5) 0.002(5) 0.005(5)
O814 0.032(6) 0.033(7) 0.030(6) -0.010(5) 0.013(5) -0.006(5)
O915 0.036(6) 0.023(7) 0.023(6) -0.011(5) 0.006(4) -0.009(5)
O11L 0.029(6) 0.015(6) 0.018(5) -0.006(4) -0.001(4) 0.005(5)
O12L 0.032(6) 0.012(6) 0.031(6) -0.002(5) -0.006(4) -0.008(5)
O13L 0.048(11) 0.032(10) 0.052(11) -0.034(8) -0.008(8) 0.007(8)
O14L 0.048(11) 0.032(10) 0.052(11) -0.034(8) -0.008(8) 0.007(8)
O21L 0.026(6) 0.020(6) 0.028(6) -0.005(5) 0.002(4) 0.012(5)
O22L 0.020(6) 0.029(7) 0.043(7) 0.001(5) 0.007(5) 0.002(5)
O23L 0.024(6) 0.047(9) 0.066(8) 0.000(7) 0.013(5) -0.014(6)
Na1 0.025(5) 0.084(9) 0.057(7) 0.014(6) 0.000(4) 0.004(5)

loop_
_atom_type_symbol
_atom_type_description
_atom_type_scat_dispersion_real
_atom_type_scat_dispersion_imag
_atom_type_scat_source
C C 0.0033 0.0016 'International Tables Vol C Tables 4.2.6.8 and 6.1.1.4'
H H 0.0000 0.0000 'International Tables Vol C Tables 4.2.6.8 and 6.1.1.4'
N N 0.0061 0.0033 'International Tables Vol C Tables 4.2.6.8 and 6.1.1.4'
O O 0.0106 0.0060 'International Tables Vol C Tables 4.2.6.8 and 6.1.1.4'
Na Na 0.0362 0.0249 'International Tables Vol C Tables 4.2.6.8 and 6.1.1.4'
P P 0.1023 0.0942 'International Tables Vol C Tables 4.2.6.8 and 6.1.1.4'
Cl Cl 0.1484 0.1585 'International Tables Vol C Tables 4.2.6.8 and 6.1.1.4'
Fe Fe 0.3463 0.8444 'International Tables Vol C Tables 4.2.6.8 and 6.1.1.4'
W W -0.8490 6.8722 'International Tables Vol C Tables 4.2.6.8 and 6.1.1.4'

loop_
_geom_angle_atom_site_label_1
_geom_angle_atom_site_label_2
_geom_angle_atom_site_label_3
_geom_angle
_geom_angle_site_symmetry_1
_geom_angle_site_symmetry_3
_geom_angle_publ_flag
O1T W1 O14 103.1(5) . . ?
O1T W1 O19 104.1(5) . . ?
O14 W1 O19 89.7(4) . . ?
O1T W1 O12 99.3(5) . . ?
O14 W1 O12 87.1(4) . . ?
O19 W1 O12 156.5(4) . . ?
O1T W1 O13 98.9(5) . . ?
O14 W1 O13 157.7(4) . . ?
O19 W1 O13 88.1(5) . . ?
O12 W1 O13 86.1(5) . . ?
O1T W1 O1P1 168.4(5) . . ?
O14 W1 O1P1 85.0(4) . . ?
O19 W1 O1P1 84.0(4) . . ?
O12 W1 O1P1 72.5(4) . . ?
O13 W1 O1P1 72.7(4) . . ?
O2T W2 O26 103.6(5) . . ?
O2T W2 O25 102.8(5) . . ?
O26 W2 O25 86.8(5) . . ?
O2T W2 O23 98.9(5) . . ?
O26 W2 O23 88.8(5) . . ?
O25 W2 O23 158.3(5) . . ?
O2T W2 O12 99.1(5) . . ?
O26 W2 O12 157.3(5) . . ?
O25 W2 O12 88.0(5) . . ?
O23 W2 O12 87.9(5) . . ?
O2T W2 O1P1 169.6(4) . . ?
O26 W2 O1P1 83.9(4) . . ?
O25 W2 O1P1 84.6(4) . . ?
O23 W2 O1P1 73.8(4) . . ?
O12 W2 O1P1 73.6(4) . . ?
O3T W3 O38 103.2(5) . . ?
O3T W3 O37 103.7(5) . . ?
O38 W3 O37 88.7(5) . . ?
O3T W3 O13 99.2(5) . . ?
O38 W3 O13 89.1(5) . . ?
O37 W3 O13 156.9(5) . . ?
O3T W3 O23 98.7(5) . . ?
O38 W3 O23 158.0(5) . . ?
O37 W3 O23 88.7(5) . . ?
O13 W3 O23 84.8(5) . . ?
O3T W3 O1P1 168.7(5) . . ?
O38 W3 O1P1 85.6(4) . . ?
O37 W3 O1P1 83.5(4) . . ?
O13 W3 O1P1 73.4(4) . . ?
O23 W3 O1P1 72.4(4) . . ?
O4T W4 O410 101.3(5) . . ?
O4T W4 O49 101.5(4) . . ?
O410 W4 O49 90.7(4) . . ?
O4T W4 O45 98.2(4) . . ?
O410 W4 O45 95.3(4) . . ?
O49 W4 O45 157.9(4) . . ?
O4T W4 O14 94.0(4) . . ?
O410 W4 O14 164.4(4) . . ?
O49 W4 O14 83.8(4) . . ?
O45 W4 O14 84.9(4) . . ?
O4T W4 O2P1 170.8(4) . . ?
O410 W4 O2P1 84.0(4) . . ?
O49 W4 O2P1 85.9(4) . . ?
O45 W4 O2P1 73.6(4) . . ?
O14 W4 O2P1 81.1(3) . . ?
O5T W5 O511 100.7(5) . . ?
O5T W5 O56 101.4(5) . . ?
O511 W5 O56 92.1(4) . . ?
O5T W5 O45 99.4(4) . . ?
O511 W5 O45 92.6(4) . . ?
O56 W5 O45 157.4(4) . . ?
O5T W5 O25 96.6(5) . . ?
O511 W5 O25 162.6(4) . . ?
O56 W5 O25 82.5(4) . . ?
O45 W5 O25 86.5(4) . . ?
O5T W5 O2P1 172.4(4) . . ?
O511 W5 O2P1 82.2(4) . . ?
O56 W5 O2P1 85.3(4) . . ?
O45 W5 O2P1 73.4(3) . . ?
O25 W5 O2P1 80.8(4) . . ?
O6T W6 O612 100.2(5) . . ?
O6T W6 O56 101.3(5) . . ?
O612 W6 O56 92.3(5) . . ?
O6T W6 O67 99.1(5) . . ?
O612 W6 O67 92.0(5) . . ?
O56 W6 O67 158.1(4) . . ?
O6T W6 O26 97.3(5) . . ?
O612 W6 O26 162.5(4) . . ?
O56 W6 O26 82.8(5) . . ?
O67 W6 O26 86.6(5) . . ?
O6T W6 O3P1 172.8(5) . . ?
O612 W6 O3P1 82.1(4) . . ?
O56 W6 O3P1 85.4(4) . . ?
O67 W6 O3P1 73.9(4) . . ?
O26 W6 O3P1 80.7(4) . . ?
O7T W7 O713 99.7(5) . . ?
O7T W7 O78 101.7(5) . . ?
O713 W7 O78 93.1(4) . . ?
O7T W7 O67 98.3(5) . . ?
O713 W7 O67 92.8(5) . . ?
O78 W7 O67 157.8(4) . . ?
O7T W7 O37 97.6(5) . . ?
O713 W7 O37 162.7(5) . . ?
O78 W7 O37 82.0(4) . . ?
O67 W7 O37 86.1(5) . . ?
O7T W7 O3P1 171.5(5) . . ?
O713 W7 O3P1 83.1(4) . . ?
O78 W7 O3P1 86.0(4) . . ?
O67 W7 O3P1 73.5(4) . . ?
O37 W7 O3P1 80.0(4) . . ?
O8T W8 O814 101.9(5) . . ?
O8T W8 O78 101.5(5) . . ?
O814 W8 O78 92.6(5) . . ?
O8T W8 O89 98.2(5) . . ?
O814 W8 O89 92.7(4) . . ?
O78 W8 O89 158.0(4) . . ?
O8T W8 O38 94.9(5) . . ?
O814 W8 O38 163.1(4) . . ?
O78 W8 O38 83.1(4) . . ?
O89 W8 O38 85.7(4) . . ?
O8T W8 O4P1 171.1(4) . . ?
O814 W8 O4P1 83.1(4) . . ?
O78 W8 O4P1 85.4(4) . . ?
O89 W8 O4P1 74.1(4) . . ?
O38 W8 O4P1 80.2(4) . . ?
O9T W9 O915 100.2(4) . . ?
O9T W9 O49 102.1(5) . . ?
O915 W9 O49 91.1(4) . . ?
O9T W9 O89 97.7(5) . . ?
O915 W9 O89 93.5(4) . . ?
O49 W9 O89 158.5(4) . . ?
O9T W9 O19 95.9(4) . . ?
O915 W9 O19 163.9(4) . . ?
O49 W9 O19 84.9(4) . . ?
O89 W9 O19 85.0(4) . . ?
O9T W9 O4P1 171.2(4) . . ?
O915 W9 O4P1 84.6(4) . . ?
O49 W9 O4P1 85.1(4) . . ?
O89 W9 O4P1 74.5(4) . . ?
O19 W9 O4P1 79.5(4) . . ?
O10T W10 O0F1 101.2(4) . . ?
O10T W10 O105 101.3(4) . . ?
O0F1 W10 O105 93.0(4) . . ?
O10T W10 O101 100.1(4) . . ?
O0F1 W10 O101 96.3(4) . . ?
O105 W10 O101 154.5(4) . . ?
O10T W10 O410 93.9(4) . . ?
O0F1 W10 O410 164.8(4) . . ?
O105 W10 O410 81.9(4) . . ?
O101 W10 O410 83.0(4) . . ?
O10T W10 O1P2 172.4(4) . 3_877 ?
O0F1 W10 O1P2 84.1(4) . 3_877 ?
O105 W10 O1P2 83.8(3) . 3_877 ?
O101 W10 O1P2 73.7(3) . 3_877 ?
O410 W10 O1P2 81.2(4) . 3_877 ?
O11T W11 O1F2 99.6(5) . . ?
O11T W11 O112 103.7(5) . 3_877 ?
O1F2 W11 O112 90.3(4) . 3_877 ?
O11T W11 O101 98.5(5) . 3_877 ?
O1F2 W11 O101 95.0(4) . 3_877 ?
O112 W11 O101 155.9(4) 3_877 3_877 ?
O11T W11 O511 94.6(4) . 3_877 ?
O1F2 W11 O511 165.7(4) . 3_877 ?
O112 W11 O511 84.6(4) 3_877 3_877 ?
O101 W11 O511 84.7(4) 3_877 3_877 ?
O11T W11 O1P2 171.1(4) . . ?
O1F2 W11 O1P2 82.9(4) . . ?
O112 W11 O1P2 84.8(3) 3_877 . ?
O101 W11 O1P2 72.7(3) 3_877 . ?
O511 W11 O1P2 83.4(3) 3_877 . ?
O12T W12 O2F2 100.1(5) . . ?
O12T W12 O112 102.7(4) . . ?
O2F2 W12 O112 91.5(4) . . ?
O12T W12 O123 100.2(4) . . ?
O2F2 W12 O123 94.5(5) . . ?
O112 W12 O123 154.9(4) . . ?
O12T W12 O612 94.1(5) . . ?
O2F2 W12 O612 165.6(4) . . ?
O112 W12 O612 83.4(4) . . ?
O123 W12 O612 84.8(4) . . ?
O12T W12 O2P2 172.4(4) . . ?
O2F2 W12 O2P2 83.4(4) . . ?
O112 W12 O2P2 83.9(4) . . ?
O123 W12 O2P2 72.7(3) . . ?
O612 W12 O2P2 82.7(4) . . ?
O13T W13 O3F3 102.5(5) . . ?
O13T W13 O134 102.6(5) . . ?
O3F3 W13 O134 92.4(4) . . ?
O13T W13 O123 97.4(5) . . ?
O3F3 W13 O123 96.5(5) . . ?
O134 W13 O123 155.7(4) . . ?
O13T W13 O713 91.8(5) . . ?
O3F3 W13 O713 165.6(4) . . ?
O134 W13 O713 82.6(4) . . ?
O123 W13 O713 83.2(4) . . ?
O13T W13 O2P2 169.8(4) . . ?
O3F3 W13 O2P2 84.2(4) . . ?
O134 W13 O2P2 84.6(4) . . ?
O123 W13 O2P2 74.0(4) . . ?
O713 W13 O2P2 81.9(4) . . ?
O14T W14 O4F3 99.3(5) . . ?
O14T W14 O134 102.7(5) . . ?
O4F3 W14 O134 91.9(5) . . ?
O14T W14 O145 100.0(5) . . ?
O4F3 W14 O145 95.7(5) . . ?
O134 W14 O145 154.5(4) . . ?
O14T W14 O814 93.8(5) . . ?
O4F3 W14 O814 166.8(4) . . ?
O134 W14 O814 83.2(4) . . ?
O145 W14 O814 84.0(4) . . ?
O14T W14 O3P2 171.9(4) . . ?
O4F3 W14 O3P2 85.7(4) . . ?
O134 W14 O3P2 83.4(4) . . ?
O145 W14 O3P2 73.0(4) . . ?
O814 W14 O3P2 81.6(4) . . ?
O15T W15 O5F1 100.9(4) . . ?
O15T W15 O105 101.8(4) . . ?
O5F1 W15 O105 92.4(4) . . ?
O15T W15 O145 99.1(4) . . ?
O5F1 W15 O145 96.0(4) . . ?
O105 W15 O145 155.6(4) . . ?
O15T W15 O915 92.6(4) . . ?
O5F1 W15 O915 166.4(4) . . ?
O105 W15 O915 82.9(4) . . ?
O145 W15 O915 83.6(4) . . ?
O15T W15 O3P2 171.3(4) . . ?
O5F1 W15 O3P2 83.9(4) . . ?
O105 W15 O3P2 85.2(3) . . ?
O145 W15 O3P2 73.0(3) . . ?
O915 W15 O3P2 83.0(4) . . ?
O2P1 P1 O4P1 112.3(6) . . ?
O2P1 P1 O3P1 111.1(6) . . ?
O4P1 P1 O3P1 111.0(6) . . ?
O2P1 P1 O1P1 107.2(6) . . ?
O4P1 P1 O1P1 106.8(6) . . ?
O3P1 P1 O1P1 108.2(6) . . ?
O1P2 P2 O2P2 111.7(5) . 3_877 ?
O1P2 P2 O3P2 109.2(5) . 3_877 ?
O2P2 P2 O3P2 109.7(6) 3_877 3_877 ?
O1P2 P2 O4P2 109.3(5) . . ?
O2P2 P2 O4P2 108.8(5) 3_877 . ?
O3P2 P2 O4P2 108.1(5) 3_877 . ?
O1F Fe1 O11L 97.6(4) . 3_877 ?
O1F Fe1 O5F1 100.2(4) . . ?
O11L Fe1 O5F1 162.2(4) 3_877 . ?
O1F Fe1 O0F1 109.3(4) . . ?
O11L Fe1 O0F1 90.1(4) 3_877 . ?
O5F1 Fe1 O0F1 82.6(4) . . ?
O1F Fe1 O1F 85.4(4) . 3_877 ?
O11L Fe1 O1F 91.5(4) 3_877 3_877 ?
O5F1 Fe1 O1F 91.5(4) . 3_877 ?
O0F1 Fe1 O1F 164.9(4) . 3_877 ?
O1F Fe1 O4P2 163.1(4) . 3_877 ?
O11L Fe1 O4P2 77.6(4) 3_877 3_877 ?
O5F1 Fe1 O4P2 85.8(4) . 3_877 ?
O0F1 Fe1 O4P2 87.2(4) . 3_877 ?
O1F Fe1 O4P2 78.6(3) 3_877 3_877 ?
O1F Fe1 Fe1 44.6(3) . 3_877 ?
O11L Fe1 Fe1 96.0(3) 3_877 3_877 ?
O5F1 Fe1 Fe1 97.7(3) . 3_877 ?
O0F1 Fe1 Fe1 153.6(3) . 3_877 ?
O1F Fe1 Fe1 40.8(3) 3_877 3_877 ?
O4P2 Fe1 Fe1 119.2(2) 3_877 3_877 ?
O12L Fe2 O2F2 97.3(4) . 3_877 ?
O12L Fe2 O11L 91.5(4) . . ?
O2F2 Fe2 O11L 168.3(4) 3_877 . ?
O12L Fe2 O21L 98.3(4) . . ?
O2F2 Fe2 O21L 92.6(4) 3_877 . ?
O11L Fe2 O21L 93.6(4) . . ?
O12L Fe2 O1F2 93.7(4) . . ?
O2F2 Fe2 O1F2 82.4(4) 3_877 . ?
O11L Fe2 O1F2 89.4(4) . . ?
O21L Fe2 O1F2 167.5(4) . . ?
O12L Fe2 O4P2 171.1(4) . . ?
O2F2 Fe2 O4P2 91.5(4) 3_877 . ?
O11L Fe2 O4P2 79.9(4) . . ?
O21L Fe2 O4P2 79.9(4) . . ?
O1F2 Fe2 O4P2 88.8(4) . . ?
O1F Fe3 O22L 101.9(4) . . ?
O1F Fe3 O4F3 98.2(4) . 3_877 ?
O22L Fe3 O4F3 95.5(4) . 3_877 ?
O1F Fe3 O21L 93.1(4) . . ?
O22L Fe3 O21L 94.5(4) . . ?
O4F3 Fe3 O21L 163.0(4) 3_877 . ?
O1F Fe3 O3F3 166.7(4) . 3_877 ?
O22L Fe3 O3F3 91.1(4) . 3_877 ?
O4F3 Fe3 O3F3 82.6(4) 3_877 3_877 ?
O21L Fe3 O3F3 83.5(4) . 3_877 ?
O1F Fe3 O4P2 82.0(4) . . ?
O22L Fe3 O4P2 171.7(4) . . ?
O4F3 Fe3 O4P2 91.2(4) 3_877 . ?
O21L Fe3 O4P2 77.8(4) . . ?
O3F3 Fe3 O4P2 84.7(4) 3_877 . ?
W10 O0F1 Fe1 149.7(5) . . ?
Fe1 O1F Fe3 155.1(5) . . ?
Fe1 O1F Fe1 94.6(4) . 3_877 ?
Fe3 O1F Fe1 110.1(4) . 3_877 ?
W10 O10T Na1 145.6(5) . . ?
P1 O1P1 W3 123.7(6) . . ?
P1 O1P1 W2 124.8(5) . . ?
W3 O1P1 W2 91.8(3) . . ?
P1 O1P1 W1 123.4(5) . . ?
W3 O1P1 W1 91.8(3) . . ?
W2 O1P1 W1 91.9(3) . . ?
P1 O2P1 W4 129.1(5) . . ?
P1 O2P1 W5 128.9(5) . . ?
W4 O2P1 W5 90.5(3) . . ?
P1 O3P1 W7 128.2(6) . . ?
P1 O3P1 W6 127.8(6) . . ?
W7 O3P1 W6 90.3(3) . . ?
P1 O4P1 W8 129.5(6) . . ?
P1 O4P1 W9 129.1(6) . . ?
W8 O4P1 W9 90.4(3) . . ?
P2 O1P2 W10 127.9(5) . 3_877 ?
P2 O1P2 W11 125.9(5) . . ?
W10 O1P2 W11 91.7(3) 3_877 . ?
P2 O2P2 W13 126.5(5) 3_877 . ?
P2 O2P2 W12 126.6(6) 3_877 . ?
W13 O2P2 W12 92.2(3) . . ?
P2 O3P2 W15 126.2(5) 3_877 . ?
P2 O3P2 W14 127.2(5) 3_877 . ?
W15 O3P2 W14 91.6(3) . . ?
P2 O4P2 Fe2 122.1(5) . . ?
P2 O4P2 Fe3 124.8(5) . . ?
Fe2 O4P2 Fe3 93.8(3) . . ?
P2 O4P2 Fe1 124.5(5) . 3_877 ?
Fe2 O4P2 Fe1 93.1(4) . 3_877 ?
Fe3 O4P2 Fe1 89.2(3) . 3_877 ?
W11 O1F2 Fe2 148.1(6) . . ?
W12 O2F2 Fe2 148.7(5) . 3_877 ?
W13 O3F3 Fe3 147.9(5) . 3_877 ?
W14 O4F3 Fe3 148.3(6) . 3_877 ?
W15 O5F1 Fe1 150.2(5) . . ?
W2 O12 W1 122.0(5) . . ?
W3 O13 W1 122.0(5) . . ?
W1 O14 W4 148.3(6) . . ?
W1 O19 W9 148.8(6) . . ?
W2 O23 W3 122.0(6) . . ?
W2 O25 W5 151.0(6) . . ?
W2 O26 W6 150.7(6) . . ?
W3 O37 W7 151.0(6) . . ?
W3 O38 W8 148.5(6) . . ?
W5 O45 W4 121.0(5) . . ?
W4 O49 W9 154.1(5) . . ?
W6 O56 W5 155.0(6) . . ?
W6 O67 W7 121.4(5) . . ?
W7 O78 W8 155.5(6) . . ?
W9 O89 W8 119.7(5) . . ?
W10 O101 W11 121.7(5) . 3_877 ?
W10 O105 W15 141.3(5) . . ?
W12 O112 W11 144.5(5) . 3_877 ?
W13 O123 W12 120.8(4) . . ?
W14 O134 W13 142.7(6) . . ?
W14 O145 W15 122.0(5) . . ?
W4 O410 W10 163.6(5) . . ?
W5 O511 W11 161.7(6) . 3_877 ?
W6 O612 W12 162.1(6) . . ?
W7 O713 W13 161.9(5) . . ?
W8 O814 W14 162.5(6) . . ?
W9 O915 W15 162.2(6) . . ?
C11 O11L Fe2 128.2(8) . . ?
C11 O11L Fe1 119.7(8) . 3_877 ?
Fe2 O11L Fe1 109.2(4) . 3_877 ?
C12 O12L Fe2 125.2(10) . . ?
C21 O21L Fe2 120.9(8) . . ?
C21 O21L Fe3 117.9(8) . . ?
Fe2 O21L Fe3 108.2(4) . . ?
C22 O22L Fe3 120.5(10) . . ?
C23 O23L Na1 126.0(10) . . ?
C11 C1 N1 108.8(13) . . ?
C11 C1 C12 116.2(14) . . ?
N1 C1 C12 105.1(13) . . ?
C11 C1 C13 107.3(13) . . ?
N1 C1 C13 106.5(12) . . ?
C12 C1 C13 112.4(13) . . ?
N2 C2 C22 105.0(12) . . ?
N2 C2 C23 111.7(11) . . ?
C22 C2 C23 112.3(12) . . ?
N2 C2 C21 109.9(11) . . ?
C22 C2 C21 112.9(11) . . ?
C23 C2 C21 105.1(12) . . ?
O11L C11 C1 115.0(13) . . ?
O12L C12 C1 112.7(14) . . ?
O14L C13 C1 113.0(17) . . ?
O13L C13 C1 108.3(14) . . ?
O21L C21 C2 109.8(12) . . ?
O22L C22 C2 114.3(13) . . ?
O23L C23 C2 111.6(14) . . ?
O23L Na1 O23L 180.0 . 3_777 ?
O23L Na1 O1W 83.9(4) . 3_777 ?
O23L Na1 O1W 96.1(5) 3_777 3_777 ?
O23L Na1 O1W 96.1(5) . . ?
O23L Na1 O1W 83.9(5) 3_777 . ?
O1W Na1 O1W 180.0 3_777 . ?
O23L Na1 O10T 100.9(3) . . ?
O23L Na1 O10T 79.1(3) 3_777 . ?
O1W Na1 O10T 83.8(4) 3_777 . ?
O1W Na1 O10T 96.2(4) . . ?
O23L Na1 O10T 79.1(3) . 3_777 ?
O23L Na1 O10T 100.9(3) 3_777 3_777 ?
O1W Na1 O10T 96.2(4) 3_777 3_777 ?
O1W Na1 O10T 83.8(4) . 3_777 ?
O10T Na1 O10T 180.0 . 3_777 ?
N3 C3 C31 105(3) . . ?
N3 C3 C32 104(3) . . ?
C31 C3 C32 112(3) . . ?
N3 C3 C33 105(3) . . ?
C31 C3 C33 114(3) . . ?
C32 C3 C33 116(3) . . ?
O31 C31 C3 119(4) . . ?
O32 C32 C3 120(3) . . ?
O33 C33 C3 108(3) . . ?

loop_
_geom_bond_atom_site_label_1
_geom_bond_atom_site_label_2
_geom_bond_distance
_geom_bond_site_symmetry_2
_geom_bond_publ_flag
W1 O1T 1.754(11) . ?
W1 O14 1.859(10) . ?
W1 O19 1.878(10) . ?
W1 O12 1.966(9) . ?
W1 O13 1.966(11) . ?
W1 O1P1 2.382(9) . ?
W2 O2T 1.724(11) . ?
W2 O26 1.862(10) . ?
W2 O25 1.865(11) . ?
W2 O23 1.906(12) . ?
W2 O12 1.931(10) . ?
W2 O1P1 2.360(10) . ?
W3 O3T 1.727(13) . ?
W3 O38 1.854(10) . ?
W3 O37 1.866(10) . ?
W3 O13 1.937(11) . ?
W3 O23 1.977(12) . ?
W3 O1P1 2.371(10) . ?
W4 O4T 1.735(10) . ?
W4 O410 1.812(10) . ?
W4 O49 1.893(9) . ?
W4 O45 1.924(8) . ?
W4 O14 2.015(10) . ?
W4 O2P1 2.342(8) . ?
W5 O5T 1.700(10) . ?
W5 O511 1.835(11) . ?
W5 O56 1.903(9) . ?
W5 O45 1.912(9) . ?
W5 O25 1.979(11) . ?
W5 O2P1 2.359(9) . ?
W6 O6T 1.715(10) . ?
W6 O612 1.844(10) . ?
W6 O56 1.876(10) . ?
W6 O67 1.899(12) . ?
W6 O26 1.998(10) . ?
W6 O3P1 2.361(9) . ?
W7 O7T 1.720(12) . ?
W7 O713 1.782(11) . ?
W7 O78 1.871(10) . ?
W7 O67 1.933(10) . ?
W7 O37 1.986(11) . ?
W7 O3P1 2.355(10) . ?
W8 O8T 1.718(11) . ?
W8 O814 1.817(11) . ?
W8 O78 1.913(10) . ?
W8 O89 1.944(9) . ?
W8 O38 1.998(11) . ?
W8 O4P1 2.359(10) . ?
W9 O9T 1.711(9) . ?
W9 O915 1.824(10) . ?
W9 O49 1.903(9) . ?
W9 O89 1.925(10) . ?
W9 O19 1.980(10) . ?
W9 O4P1 2.354(10) . ?
W10 O10T 1.707(10) . ?
W10 O0F1 1.769(9) . ?
W10 O105 1.892(9) . ?
W10 O101 1.916(9) . ?
W10 O410 2.045(10) . ?
W10 O1P2 2.343(9) 3_877 ?
W11 O11T 1.719(10) . ?
W11 O1F2 1.788(9) . ?
W11 O112 1.913(9) 3_877 ?
W11 O101 1.950(8) 3_877 ?
W11 O511 1.999(10) 3_877 ?
W11 O1P2 2.362(9) . ?
W12 O12T 1.723(9) . ?
W12 O2F2 1.784(11) . ?
W12 O112 1.885(9) . ?
W12 O123 1.946(10) . ?
W12 O612 1.997(11) . ?
W12 O2P2 2.362(9) . ?
W13 O13T 1.746(11) . ?
W13 O3F3 1.792(11) . ?
W13 O134 1.902(9) . ?
W13 O123 1.930(9) . ?
W13 O713 2.088(11) . ?
W13 O2P2 2.316(9) . ?
W14 O14T 1.733(10) . ?
W14 O4F3 1.794(10) . ?
W14 O134 1.908(9) . ?
W14 O145 1.905(10) . ?
W14 O814 2.030(10) . ?
W14 O3P2 2.352(9) . ?
W15 O15T 1.711(9) . ?
W15 O5F1 1.787(9) . ?
W15 O105 1.923(9) . ?
W15 O145 1.936(10) . ?
W15 O915 2.048(10) . ?
W15 O3P2 2.331(10) . ?
P1 O2P1 1.517(10) . ?
P1 O4P1 1.536(10) . ?
P1 O3P1 1.548(10) . ?
P1 O1P1 1.566(10) . ?
P2 O1P2 1.529(9) . ?
P2 O2P2 1.544(10) 3_877 ?
P2 O3P2 1.552(10) 3_877 ?
P2 O4P2 1.566(10) . ?
Fe1 O1F 1.875(9) . ?
Fe1 O11L 2.012(9) 3_877 ?
Fe1 O5F1 1.999(10) . ?
Fe1 O0F1 2.014(9) . ?
Fe1 O1F 2.012(9) 3_877 ?
Fe1 O4P2 2.283(10) 3_877 ?
Fe1 Fe1 2.859(4) 3_877 ?
Fe2 O12L 1.909(9) . ?
Fe2 O2F2 1.967(10) 3_877 ?
Fe2 O11L 1.989(9) . ?
Fe2 O21L 1.992(10) . ?
Fe2 O1F2 2.037(10) . ?
Fe2 O4P2 2.207(9) . ?
Fe3 O1F 1.878(9) . ?
Fe3 O22L 1.914(10) . ?
Fe3 O4F3 1.971(10) 3_877 ?
Fe3 O21L 2.032(9) . ?
Fe3 O3F3 2.055(10) 3_877 ?
Fe3 O4P2 2.257(9) . ?
O10T Na1 2.455(9) . ?
O11L C11 1.389(17) . ?
O12L C12 1.35(2) . ?
O13L C13 1.47(2) . ?
O14L C13 1.42(3) . ?
O21L C21 1.448(17) . ?
O22L C22 1.392(18) . ?
O23L C23 1.446(19) . ?
O23L Na1 2.390(11) . ?
N1 C1 1.54(2) . ?
N2 C2 1.476(18) . ?
C1 C11 1.47(2) . ?
C1 C12 1.55(2) . ?
C1 C13 1.61(2) . ?
C2 C22 1.531(19) . ?
C2 C23 1.52(2) . ?
C2 C21 1.542(19) . ?
Na1 O1W 2.426(15) 3_777 ?
Na1 O1W 2.426(15) . ?
O31 C31 1.35(5) . ?
O32 C32 1.39(4) . ?
O33 C33 1.28(5) . ?
N3 C3 1.38(4) . ?
C3 C31 1.432(19) . ?
C3 C32 1.514(19) . ?
C3 C33 1.541(19) . ?
